data_7228733
loop_
_publ_author_name
'De Rosa, Margherita'
'La Manna, Pellegrino'
'Soriente, Annunziata'
'Gaeta, Carmine'
'Talotta, Carmen'
'Hickey, Neal'
'Geremia, Silvano'
'Neri, Placido'

_publ_section_title
;
 Supramolecular Synthons in the Gamma-Hydroxybutenolides
;
_journal_name_full CrystEngComm
_journal_paper_doi 10.1039/C7CE00953D
_journal_year 2017
_chemical_formula_moiety 'C14 H14 O5'
_chemical_formula_sum 'C14 H14 O5'
_chemical_formula_weight 262.25
_space_group_IT_number 14
_symmetry_cell_setting monoclinic
_symmetry_Int_Tables_number 14
_symmetry_space_group_name_Hall '-P 2ybc'
_symmetry_space_group_name_H-M 'P 1 21/c 1'
_atom_sites_solution_hydrogens geom
_atom_sites_solution_primary direct
_atom_sites_solution_secondary direct
_audit_conform_dict_location ftp://ftp.iucr.org/pub/cif_core.dic
_audit_conform_dict_name cif_core.dic
_audit_conform_dict_version 2.4.3
_audit_creation_date 2017-05-17T13:30:08-00:00
_audit_creation_method 'WinGX routine CIF_UPDATE'
_audit_update_record
;
2017-05-17 deposited with the CCDC.
2017-07-24 downloaded from the CCDC.
;
_cell_angle_alpha 90
_cell_angle_beta 102.046(3)
_cell_angle_gamma 90
_cell_formula_units_Z 4
_cell_length_a 11.8770(12)
_cell_length_b 7.9880(13)
_cell_length_c 13.7400(11)
_cell_measurement_reflns_used 15782
_cell_measurement_temperature 100(2)
_cell_measurement_theta_max 29.103
_cell_measurement_theta_min 2.967
_cell_measurement_wavelength 0.7
_cell_volume 1274.9(3)
_computing_cell_refinement 'XDS (Kabasch, 2010)'
_computing_data_collection 'ELETTRA XRD1 Data Collection SW'
_computing_data_reduction XDS
_computing_molecular_graphics 'ORTEP-3 for Windows (Farrugia, 2012)'
_computing_publication_material 'WinGX publication routines (Farrugia, 2012)'
_computing_structure_refinement 'SHELXL-2014/7 (Sheldrick, 2014)'
_computing_structure_solution 'SIR-2014 (Burla et al., 2014)'
_diffrn_ambient_temperature 100(2)
_diffrn_measured_fraction_theta_full 0.995
_diffrn_measured_fraction_theta_max 0.993
_diffrn_measurement_device 'Area Detector'
_diffrn_measurement_device_type 'Dectris Pilatus 2M'
_diffrn_measurement_method 'Rotating Crystal'
_diffrn_radiation_probe x-ray
_diffrn_radiation_type synchrotron
_diffrn_radiation_wavelength 0.7
_diffrn_reflns_av_R_equivalents 0.0358
_diffrn_reflns_av_unetI/netI 0.0224
_diffrn_reflns_Laue_measured_fraction_full 0.995
_diffrn_reflns_Laue_measured_fraction_max 0.993
_diffrn_reflns_limit_h_max 16
_diffrn_reflns_limit_h_min -16
_diffrn_reflns_limit_k_max 10
_diffrn_reflns_limit_k_min -10
_diffrn_reflns_limit_l_max 18
_diffrn_reflns_limit_l_min -18
_diffrn_reflns_number 20966
_diffrn_reflns_point_group_measured_fraction_full 0.995
_diffrn_reflns_point_group_measured_fraction_max 0.993
_diffrn_reflns_theta_full 24.835
_diffrn_reflns_theta_max 28.622
_diffrn_reflns_theta_min 2.922
_diffrn_standards_number 0
_exptl_absorpt_coefficient_mu 0.103
_exptl_absorpt_correction_type none
_exptl_crystal_colour colourless
_exptl_crystal_density_diffrn 1.366
_exptl_crystal_density_method 'not measured'
_exptl_crystal_description plate
_exptl_crystal_F_000 552
_exptl_crystal_size_max 0.25
_exptl_crystal_size_mid 0.25
_exptl_crystal_size_min 0.05
_refine_diff_density_max 0.457
_refine_diff_density_min -0.345
_refine_diff_density_rms 0.086
_refine_ls_extinction_coef 0.485(16)
_refine_ls_extinction_expression Fc^*^=kFc[1+0.001xFc^2^\l^3^/sin(2\q)]^-1/4^
_refine_ls_extinction_method 'SHELXL-2014/7 (Sheldrick 2014'
_refine_ls_goodness_of_fit_ref 1.113
_refine_ls_hydrogen_treatment constr
_refine_ls_matrix_type full
_refine_ls_number_constraints 0
_refine_ls_number_parameters 175
_refine_ls_number_reflns 3399
_refine_ls_number_restraints 0
_refine_ls_restrained_S_all 1.113
_refine_ls_R_factor_all 0.0432
_refine_ls_R_factor_gt 0.0425
_refine_ls_shift/su_max 0.001
_refine_ls_shift/su_mean 0
_refine_ls_structure_factor_coef Fsqd
_refine_ls_weighting_details 'w=1/[\s^2^(Fo^2^)+(0.0594P)^2^+0.3954P] where P=(Fo^2^+2Fc^2^)/3'
_refine_ls_weighting_scheme calc
_refine_ls_wR_factor_gt 0.108
_refine_ls_wR_factor_ref 0.1088
_reflns_Friedel_coverage 0
_reflns_number_gt 3278
_reflns_number_total 3399
_reflns_threshold_expression 'I > 2\s(I)'
_cod_data_source_file c7ce00953d2.cif
_cod_data_source_block shelx_CCDC3
_cod_original_sg_symbol_H-M 'P 21/c'
_cod_database_code 7228733
_shelx_estimated_absorpt_t_min 0.975
_shelx_estimated_absorpt_t_max 0.995

loop_
_symmetry_equiv_pos_as_xyz
'x, y, z'
'-x, y+1/2, -z+1/2'
'-x, -y, -z'
'x, -y-1/2, z-1/2'

loop_
_atom_site_label
_atom_site_type_symbol
_atom_site_fract_x
_atom_site_fract_y
_atom_site_fract_z
_atom_site_U_iso_or_equiv
_atom_site_adp_type
_atom_site_occupancy
_atom_site_site_symmetry_order
_atom_site_calc_flag
_atom_site_refinement_flags_posn
_atom_site_refinement_flags_adp
C1 C 0.74146(9) 0.61698(13) 0.44943(8) 0.0231(2) Uani 1 1 d . .
H1A H 0.7829 0.649 0.5162 0.035 Uiso 1 1 calc R U
H1B H 0.7201 0.7179 0.4093 0.035 Uiso 1 1 calc R U
H1C H 0.7911 0.5464 0.4179 0.035 Uiso 1 1 calc R U
C2 C 0.63452(8) 0.52144(12) 0.45701(7) 0.0185(2) Uani 1 1 d . .
H2A H 0.585 0.5922 0.4899 0.022 Uiso 1 1 calc R U
H2B H 0.5908 0.494 0.3894 0.022 Uiso 1 1 calc R U
C3 C 0.68159(7) 0.37999(11) 0.61246(7) 0.01329(19) Uani 1 1 d . .
C4 C 0.71887(7) 0.21364(11) 0.66611(6) 0.01244(18) Uani 1 1 d . .
C5 C 0.64991(7) 0.06768(11) 0.60953(6) 0.01310(18) Uani 1 1 d . .
H5 H 0.6719 0.0515 0.5438 0.016 Uiso 1 1 calc R U
C6 C 0.66314(8) -0.09327(11) 0.66641(7) 0.0164(2) Uani 1 1 d . .
H6 H 0.7334 -0.1522 0.6877 0.02 Uiso 1 1 calc R U
C7 C 0.56145(8) -0.14114(11) 0.68268(7) 0.0166(2) Uani 1 1 d . .
H7 H 0.547 -0.2394 0.7171 0.02 Uiso 1 1 calc R U
C8 C 0.47537(8) -0.01586(11) 0.63826(6) 0.01392(19) Uani 1 1 d . .
C9 C 0.84750(8) 0.18481(11) 0.67042(7) 0.01478(19) Uani 1 1 d . .
C10 C 0.89216(8) 0.18324(13) 0.58404(7) 0.0202(2) Uani 1 1 d . .
H10 H 0.8427 0.2019 0.5211 0.024 Uiso 1 1 calc R U
C11 C 1.00916(9) 0.15431(14) 0.59000(9) 0.0248(2) Uani 1 1 d . .
H11 H 1.0394 0.156 0.5312 0.03 Uiso 1 1 calc R U
C12 C 1.08176(9) 0.12314(14) 0.68119(9) 0.0260(2) Uani 1 1 d . .
H12 H 1.1612 0.1018 0.6849 0.031 Uiso 1 1 calc R U
C13 C 1.03734(9) 0.12339(14) 0.76667(9) 0.0264(2) Uani 1 1 d . .
H13 H 1.0867 0.1014 0.8292 0.032 Uiso 1 1 calc R U
C14 C 0.92113(8) 0.15551(13) 0.76186(7) 0.0206(2) Uani 1 1 d . .
H14 H 0.8919 0.1575 0.8212 0.025 Uiso 1 1 calc R U
O1 O 0.66331(6) 0.36644(8) 0.51396(5) 0.01675(17) Uani 1 1 d . .
O2 O 0.67211(6) 0.50672(9) 0.65769(5) 0.01892(18) Uani 1 1 d . .
O3 O 0.69353(6) 0.21860(8) 0.76155(5) 0.01542(17) Uani 1 1 d . .
H1O3 H 0.6846 0.3185 0.7775 0.023 Uiso 1 1 calc R U
O4 O 0.52856(5) 0.10577(8) 0.59485(5) 0.01374(17) Uani 1 1 d . .
O5 O 0.37289(6) -0.00964(9) 0.63525(5) 0.01795(18) Uani 1 1 d . .

loop_
_atom_site_aniso_label
_atom_site_aniso_U_11
_atom_site_aniso_U_22
_atom_site_aniso_U_33
_atom_site_aniso_U_23
_atom_site_aniso_U_13
_atom_site_aniso_U_12
C1 0.0223(5) 0.0214(5) 0.0265(5) 0.0075(4) 0.0070(4) -0.0016(4)
C2 0.0207(4) 0.0155(4) 0.0183(4) 0.0067(3) 0.0015(3) 0.0000(3)
C3 0.0125(4) 0.0119(4) 0.0157(4) 0.0014(3) 0.0034(3) 0.0000(3)
C4 0.0153(4) 0.0101(4) 0.0119(4) 0.0003(3) 0.0030(3) 0.0011(3)
C5 0.0144(4) 0.0110(4) 0.0136(4) -0.0001(3) 0.0022(3) 0.0012(3)
C6 0.0215(4) 0.0094(4) 0.0173(4) -0.0004(3) 0.0017(3) 0.0022(3)
C7 0.0228(4) 0.0098(4) 0.0163(4) 0.0016(3) 0.0022(3) 0.0003(3)
C8 0.0200(4) 0.0103(4) 0.0115(4) -0.0005(3) 0.0032(3) -0.0017(3)
C9 0.0147(4) 0.0113(4) 0.0179(4) -0.0004(3) 0.0023(3) 0.0008(3)
C10 0.0178(4) 0.0228(5) 0.0208(4) -0.0010(4) 0.0054(3) 0.0010(3)
C11 0.0196(5) 0.0250(5) 0.0321(5) -0.0023(4) 0.0106(4) 0.0002(4)
C12 0.0153(4) 0.0209(5) 0.0413(6) 0.0003(4) 0.0050(4) 0.0010(3)
C13 0.0178(5) 0.0270(5) 0.0311(5) 0.0042(4) -0.0024(4) 0.0023(4)
C14 0.0187(4) 0.0212(5) 0.0203(4) 0.0027(3) 0.0004(3) 0.0016(3)
O1 0.0231(3) 0.0127(3) 0.0139(3) 0.0027(2) 0.0028(2) 0.0001(2)
O2 0.0258(4) 0.0118(3) 0.0197(3) -0.0001(2) 0.0058(3) 0.0028(2)
O3 0.0226(3) 0.0120(3) 0.0128(3) -0.0005(2) 0.0061(2) 0.0015(2)
O4 0.0143(3) 0.0115(3) 0.0153(3) 0.0026(2) 0.0028(2) -0.0003(2)
O5 0.0190(3) 0.0174(3) 0.0185(3) 0.0017(2) 0.0061(2) -0.0014(2)

loop_
_atom_type_symbol
_atom_type_description
_atom_type_scat_dispersion_real
_atom_type_scat_dispersion_imag
_atom_type_scat_source
C C 0.0031 0.0016 'International Tables Vol C Tables 4.2.6.8 and 6.1.1.4'
H H 0 0 'International Tables Vol C Tables 4.2.6.8 and 6.1.1.4'
O O 0.0109 0.0061 'International Tables Vol C Tables 4.2.6.8 and 6.1.1.4'

loop_
_geom_angle_atom_site_label_1
_geom_angle_atom_site_label_2
_geom_angle_atom_site_label_3
_geom_angle
C2 C1 H1A 109.5
C2 C1 H1B 109.5
H1A C1 H1B 109.5
C2 C1 H1C 109.5
H1A C1 H1C 109.5
H1B C1 H1C 109.5
O1 C2 C1 111.05(8)
O1 C2 H2A 109.4
C1 C2 H2A 109.4
O1 C2 H2B 109.4
C1 C2 H2B 109.4
H2A C2 H2B 108
O2 C3 O1 125.46(8)
O2 C3 C4 121.79(8)
O1 C3 C4 112.75(7)
O3 C4 C9 111.94(7)
O3 C4 C5 107.31(7)
C9 C4 C5 109.06(7)
O3 C4 C3 109.04(7)
C9 C4 C3 109.44(7)
C5 C4 C3 110.04(7)
O4 C5 C6 104.29(7)
O4 C5 C4 108.73(7)
C6 C5 C4 113.61(7)
O4 C5 H5 110
C6 C5 H5 110
C4 C5 H5 110
C7 C6 C5 109.57(8)
C7 C6 H6 125.2
C5 C6 H6 125.2
C6 C7 C8 108.19(8)
C6 C7 H7 125.9
C8 C7 H7 125.9
O5 C8 O4 120.71(8)
O5 C8 C7 130.53(8)
O4 C8 C7 108.76(8)
C14 C9 C10 119.12(9)
C14 C9 C4 119.53(8)
C10 C9 C4 121.33(8)
C11 C10 C9 120.12(9)
C11 C10 H10 119.9
C9 C10 H10 119.9
C12 C11 C10 120.46(10)
C12 C11 H11 119.8
C10 C11 H11 119.8
C13 C12 C11 119.40(10)
C13 C12 H12 120.3
C11 C12 H12 120.3
C12 C13 C14 120.64(10)
C12 C13 H13 119.7
C14 C13 H13 119.7
C13 C14 C9 120.24(10)
C13 C14 H14 119.9
C9 C14 H14 119.9
C3 O1 C2 116.41(7)
C4 O3 H1O3 109.5
C8 O4 C5 109.20(7)

loop_
_geom_bond_atom_site_label_1
_geom_bond_atom_site_label_2
_geom_bond_distance
C1 C2 1.5039(14)
C1 H1A 0.98
C1 H1B 0.98
C1 H1C 0.98
C2 O1 1.4664(11)
C2 H2A 0.99
C2 H2B 0.99
C3 O2 1.2054(11)
C3 O1 1.3297(11)
C3 C4 1.5391(12)
C4 O3 1.4060(10)
C4 C9 1.5339(12)
C4 C5 1.5390(12)
C5 O4 1.4455(10)
C5 C6 1.4957(12)
C5 H5 1
C6 C7 1.3295(13)
C6 H6 0.95
C7 C8 1.4693(12)
C7 H7 0.95
C8 O5 1.2102(11)
C8 O4 1.3623(10)
C9 C14 1.3926(13)
C9 C10 1.3975(13)
C10 C11 1.3941(13)
C10 H10 0.95
C11 C12 1.3872(16)
C11 H11 0.95
C12 C13 1.3843(17)
C12 H12 0.95
C13 C14 1.3918(14)
C13 H13 0.95
C14 H14 0.95
O3 H1O3 0.84

loop_
_geom_torsion_atom_site_label_1
_geom_torsion_atom_site_label_2
_geom_torsion_atom_site_label_3
_geom_torsion_atom_site_label_4
_geom_torsion
O2 C3 C4 O3 23.38(11)
O1 C3 C4 O3 -157.32(7)
O2 C3 C4 C9 -99.36(10)
O1 C3 C4 C9 79.94(9)
O2 C3 C4 C5 140.82(9)
O1 C3 C4 C5 -39.88(10)
O3 C4 C5 O4 65.66(8)
C9 C4 C5 O4 -172.90(6)
C3 C4 C5 O4 -52.85(9)
O3 C4 C5 C6 -49.97(9)
C9 C4 C5 C6 71.47(9)
C3 C4 C5 C6 -168.48(7)
O4 C5 C6 C7 -0.23(10)
C4 C5 C6 C7 117.99(9)
C5 C6 C7 C8 -0.16(10)
C6 C7 C8 O5 179.79(9)
C6 C7 C8 O4 0.52(10)
O3 C4 C9 C14 4.53(12)
C5 C4 C9 C14 -114.05(9)
C3 C4 C9 C14 125.53(9)
O3 C4 C9 C10 -177.05(8)
C5 C4 C9 C10 64.37(11)
C3 C4 C9 C10 -56.05(11)
C14 C9 C10 C11 -0.64(15)
C4 C9 C10 C11 -179.06(9)
C9 C10 C11 C12 1.46(16)
C10 C11 C12 C13 -0.94(17)
C11 C12 C13 C14 -0.39(17)
C12 C13 C14 C9 1.20(16)
C10 C9 C14 C13 -0.68(15)
C4 C9 C14 C13 177.78(9)
O2 C3 O1 C2 3.00(13)
C4 C3 O1 C2 -176.27(7)
C1 C2 O1 C3 83.72(10)
O5 C8 O4 C5 179.98(8)
C7 C8 O4 C5 -0.67(9)
C6 C5 O4 C8 0.56(9)
C4 C5 O4 C8 -120.96(7)
